data_2224015
loop_
_publ_author_name
'Qiao, Yanling'
'Cui, Jichun'
'Ding, Longhua'
'Yin, Handong'

_publ_section_title
;
 2,2'-[Pyridine-2,6-diylbis(carbonylhydrazono)]dipropanoic acid
 <i>N</i>,<i>N</i>-dimethylformamide disolvate
;
_journal_coeditor_code SJ2660
_journal_issue 11
_journal_name_full 'Acta Crystallographica Section E'
_journal_page_first o2652
_journal_paper_doi 10.1107/S160053680903997X
_journal_volume 65
_journal_year 2009
_chemical_formula_iupac 'C13 H13 N5 O6, 2C3 H7 N O'
_chemical_formula_moiety 'C13 H13 N5 O6, 2(C3 H7 N O)'
_chemical_formula_sum 'C19 H27 N7 O8'
_chemical_formula_weight 481.48
_chemical_name_systematic
;
2,2'-[Pyridine-2,6-diylbis(carbonylhydrazono)]dipropanoic acid
<i>N</i>,<i>N</i>-dimethylformamide disolvate
;
_space_group_IT_number 15
_symmetry_cell_setting monoclinic
_symmetry_space_group_name_Hall '-C 2yc'
_symmetry_space_group_name_H-M 'C 1 2/c 1'
_atom_sites_solution_hydrogens geom
_atom_sites_solution_primary direct
_atom_sites_solution_secondary difmap
_audit_creation_method SHELXL-97
_cell_angle_alpha 90.00
_cell_angle_beta 107.6840(10)
_cell_angle_gamma 90.00
_cell_formula_units_Z 4
_cell_length_a 19.5743(17)
_cell_length_b 10.4041(11)
_cell_length_c 11.7924(12)
_cell_measurement_reflns_used 1027
_cell_measurement_temperature 298(2)
_cell_measurement_theta_max 21.878
_cell_measurement_theta_min 2.241
_cell_volume 2288.1(4)
_computing_cell_refinement 'SAINT (Siemens, 1996)'
_computing_data_collection 'SMART (Siemens, 1996)'
_computing_data_reduction 'SAINT (Siemens, 1996)'
_computing_molecular_graphics 'SHELXTL (Sheldrick, 2008)'
_computing_publication_material 'SHELXTL (Sheldrick, 2008)'
_computing_structure_refinement 'SHELXL97 (Sheldrick, 2008)'
_computing_structure_solution 'SHELXS97 (Sheldrick, 2008)'
_diffrn_ambient_temperature 298(2)
_diffrn_measured_fraction_theta_full 0.999
_diffrn_measured_fraction_theta_max 0.999
_diffrn_measurement_device_type 'Siemens CCD area-detector'
_diffrn_measurement_method '\f and \w'
_diffrn_radiation_monochromator graphite
_diffrn_radiation_source 'fine-focus sealed tube'
_diffrn_radiation_type MoK\a
_diffrn_radiation_wavelength 0.71073
_diffrn_reflns_av_R_equivalents 0.0407
_diffrn_reflns_av_sigmaI/netI 0.0534
_diffrn_reflns_limit_h_max 23
_diffrn_reflns_limit_h_min -23
_diffrn_reflns_limit_k_max 12
_diffrn_reflns_limit_k_min -6
_diffrn_reflns_limit_l_max 14
_diffrn_reflns_limit_l_min -12
_diffrn_reflns_number 5528
_diffrn_reflns_theta_full 25.01
_diffrn_reflns_theta_max 25.01
_diffrn_reflns_theta_min 2.18
_diffrn_standards_number 0
_exptl_absorpt_coefficient_mu 0.111
_exptl_absorpt_correction_T_max 0.9814
_exptl_absorpt_correction_T_min 0.9571
_exptl_absorpt_correction_type multi-scan
_exptl_absorpt_process_details '(SADABS; Sheldrick, 1996)'
_exptl_crystal_colour colorless
_exptl_crystal_density_diffrn 1.398
_exptl_crystal_density_method 'not measured'
_exptl_crystal_description block
_exptl_crystal_F_000 1016
_exptl_crystal_size_max 0.40
_exptl_crystal_size_mid 0.39
_exptl_crystal_size_min 0.17
_refine_diff_density_max 0.199
_refine_diff_density_min -0.140
_refine_ls_extinction_method none
_refine_ls_goodness_of_fit_ref 1.004
_refine_ls_hydrogen_treatment constr
_refine_ls_matrix_type full
_refine_ls_number_parameters 158
_refine_ls_number_reflns 2017
_refine_ls_number_restraints 0
_refine_ls_restrained_S_all 1.004
_refine_ls_R_factor_all 0.1006
_refine_ls_R_factor_gt 0.0447
_refine_ls_shift/su_max 0.004
_refine_ls_shift/su_mean 0.000
_refine_ls_structure_factor_coef Fsqd
_refine_ls_weighting_details 'calc w=1/[\s^2^(Fo^2^)+(0.0581P)^2^+0.8585P] where P=(Fo^2^+2Fc^2^)/3'
_refine_ls_weighting_scheme calc
_refine_ls_wR_factor_gt 0.1055
_refine_ls_wR_factor_ref 0.1369
_reflns_number_gt 1102
_reflns_number_total 2017
_reflns_threshold_expression I>2\s(I)
_cod_data_source_file sj2660.cif
_cod_data_source_block I
_cod_depositor_comments
;
The following automatic conversions were performed:
'_symmetry_cell_setting' value 'Monoclinic' changed to 'monoclinic'
according to '/home/saulius/struct/CIF-dictionaries/cif_core.dic'
dictionary named 'cif_core.dic' version 2.4.1 from 2010-06-29.

Automatic conversion script
Id: cif_fix_enum 1527 2010-12-29 10:47:43Z saulius 

The following automatic conversions were performed:

'_symmetry_cell_setting' value 'Monoclinic' changed to 'monoclinic'
according to /home/saulius/struct/CIF-dictionaries/cif_core.dic
dictionary named 'cif_core.dic' version 2.4.1 from 2010-06-29.

Automatic conversion script
Id: cif_fix_values 1715 2011-07-08 13:25:40Z adriana 
;
_cod_original_sg_symbol_H-M 'C 2/c'
_cod_database_code 2224015
_cod_database_fobs_code 2224015

loop_
_symmetry_equiv_pos_as_xyz
'x, y, z'
'-x, y, -z+1/2'
'x+1/2, y+1/2, z'
'-x+1/2, y+1/2, -z+1/2'
'-x, -y, -z'
'x, -y, z-1/2'
'-x+1/2, -y+1/2, -z'
'x+1/2, -y+1/2, z-1/2'

loop_
_atom_site_type_symbol
_atom_site_label
_atom_site_fract_x
_atom_site_fract_y
_atom_site_fract_z
_atom_site_U_iso_or_equiv
_atom_site_adp_type
_atom_site_calc_flag
_atom_site_refinement_flags
_atom_site_occupancy
_atom_site_disorder_assembly
_atom_site_disorder_group
N N1 0.5000 0.2225(3) 0.7500 0.0370(8) Uani d S 1 . .
N N2 0.56173(12) 0.3597(2) 0.6173(2) 0.0440(6) Uani d . 1 . .
H H2 0.5454 0.3894 0.6721 0.053 Uiso calc R 1 . .
N N3 0.58981(11) 0.4428(2) 0.55325(18) 0.0414(6) Uani d . 1 . .
N N4 0.71491(12) 1.0005(2) 0.3217(2) 0.0492(7) Uani d . 1 . .
O O1 0.58033(11) 0.18075(19) 0.52026(18) 0.0608(6) Uani d . 1 . .
O O2 0.62171(12) 0.76940(19) 0.54017(18) 0.0615(6) Uani d . 1 . .
O O3 0.64206(11) 0.60873(17) 0.43031(16) 0.0539(6) Uani d . 1 . .
H H3 0.6570 0.6669 0.3972 0.081 Uiso calc R 1 . .
O O4 0.69084(11) 0.78824(19) 0.32604(17) 0.0546(6) Uani d . 1 . .
C C1 0.55919(15) 0.2310(3) 0.5960(2) 0.0414(7) Uani d . 1 . .
C C2 0.52726(14) 0.1563(2) 0.6765(2) 0.0365(7) Uani d . 1 . .
C C3 0.52768(15) 0.0235(3) 0.6730(2) 0.0472(7) Uani d . 1 . .
H H3A 0.5462 -0.0199 0.6199 0.057 Uiso calc R 1 . .
C C4 0.5000 -0.0427(4) 0.7500 0.0550(12) Uani d S 1 . .
H H4 0.5000 -0.1320 0.7500 0.066 Uiso calc SR 1 . .
C C5 0.62039(14) 0.6566(3) 0.5162(2) 0.0417(7) Uani d . 1 . .
C C6 0.59176(14) 0.5610(3) 0.5853(2) 0.0394(7) Uani d . 1 . .
C C7 0.56634(16) 0.6134(3) 0.6825(3) 0.0569(9) Uani d . 1 . .
H H7A 0.5151 0.6058 0.6610 0.085 Uiso calc R 1 . .
H H7B 0.5797 0.7023 0.6950 0.085 Uiso calc R 1 . .
H H7C 0.5878 0.5660 0.7544 0.085 Uiso calc R 1 . .
C C8 0.69523(15) 0.8983(3) 0.3682(3) 0.0502(8) Uani d . 1 . .
H H8 0.6836 0.9088 0.4385 0.060 Uiso calc R 1 . .
C C9 0.73224(17) 0.9912(3) 0.2111(3) 0.0645(10) Uani d . 1 . .
H H9A 0.7245 0.9046 0.1818 0.097 Uiso calc R 1 . .
H H9B 0.7816 1.0141 0.2246 0.097 Uiso calc R 1 . .
H H9C 0.7021 1.0486 0.1536 0.097 Uiso calc R 1 . .
C C10 0.7204(2) 1.1255(3) 0.3783(3) 0.0787(11) Uani d . 1 . .
H H10A 0.6987 1.1220 0.4412 0.118 Uiso calc R 1 . .
H H10B 0.6961 1.1884 0.3206 0.118 Uiso calc R 1 . .
H H10C 0.7700 1.1488 0.4106 0.118 Uiso calc R 1 . .

loop_
_atom_site_aniso_label
_atom_site_aniso_U_11
_atom_site_aniso_U_22
_atom_site_aniso_U_33
_atom_site_aniso_U_12
_atom_site_aniso_U_13
_atom_site_aniso_U_23
N1 0.0357(18) 0.0301(17) 0.0426(18) 0.000 0.0078(15) 0.000
N2 0.0566(16) 0.0331(13) 0.0493(14) -0.0003(12) 0.0264(12) 0.0034(11)
N3 0.0420(14) 0.0390(14) 0.0456(14) 0.0005(12) 0.0170(11) 0.0080(12)
N4 0.0583(16) 0.0443(14) 0.0490(15) -0.0039(13) 0.0222(13) 0.0069(13)
O1 0.0845(16) 0.0466(13) 0.0638(14) -0.0028(12) 0.0410(12) -0.0082(11)
O2 0.0899(17) 0.0351(12) 0.0710(15) -0.0122(12) 0.0419(13) -0.0040(11)
O3 0.0756(14) 0.0412(12) 0.0559(13) -0.0021(11) 0.0360(11) 0.0046(10)
O4 0.0693(14) 0.0457(13) 0.0542(13) -0.0067(11) 0.0268(11) 0.0046(11)
C1 0.0444(17) 0.0342(16) 0.0452(17) 0.0023(14) 0.0129(14) -0.0011(14)
C2 0.0395(16) 0.0276(15) 0.0402(16) 0.0001(13) 0.0089(13) -0.0028(13)
C3 0.0542(19) 0.0338(16) 0.0558(19) 0.0004(15) 0.0202(15) -0.0081(15)
C4 0.075(3) 0.025(2) 0.073(3) 0.000 0.034(3) 0.000
C5 0.0407(17) 0.0444(19) 0.0420(17) -0.0004(15) 0.0154(14) 0.0015(14)
C6 0.0404(17) 0.0343(16) 0.0459(16) 0.0010(14) 0.0169(13) 0.0038(14)
C7 0.075(2) 0.0429(18) 0.065(2) -0.0003(17) 0.0401(18) -0.0006(16)
C8 0.055(2) 0.054(2) 0.0442(17) -0.0059(17) 0.0193(15) 0.0034(16)
C9 0.081(2) 0.062(2) 0.057(2) -0.0082(19) 0.0322(18) 0.0150(17)
C10 0.108(3) 0.048(2) 0.093(3) -0.009(2) 0.049(2) -0.008(2)

loop_
_atom_type_symbol
_atom_type_description
_atom_type_scat_dispersion_real
_atom_type_scat_dispersion_imag
_atom_type_scat_source
C C 0.0033 0.0016 'International Tables Vol C Tables 4.2.6.8 and 6.1.1.4'
H H 0.0000 0.0000 'International Tables Vol C Tables 4.2.6.8 and 6.1.1.4'
O O 0.0106 0.0060 'International Tables Vol C Tables 4.2.6.8 and 6.1.1.4'
N N 0.0061 0.0033 'International Tables Vol C Tables 4.2.6.8 and 6.1.1.4'

loop_
_geom_angle_atom_site_label_1
_geom_angle_atom_site_label_2
_geom_angle_atom_site_label_3
_geom_angle_site_symmetry_1
_geom_angle_site_symmetry_3
_geom_angle
_geom_angle_publ_flag
C2 N1 C2 2_656 . 118.0(3) ?
C1 N2 N3 . . 121.2(2) ?
C1 N2 H2 . . 119.4 ?
N3 N2 H2 . . 119.4 ?
C6 N3 N2 . . 115.1(2) ?
C8 N4 C9 . . 120.2(3) ?
C8 N4 C10 . . 121.7(3) ?
C9 N4 C10 . . 118.0(3) ?
C5 O3 H3 . . 109.5 ?
O1 C1 N2 . . 124.0(3) ?
O1 C1 C2 . . 123.0(2) ?
N2 C1 C2 . . 113.0(2) ?
N1 C2 C3 . . 122.8(3) ?
N1 C2 C1 . . 117.8(2) ?
C3 C2 C1 . . 119.4(2) ?
C4 C3 C2 . . 118.3(3) ?
C4 C3 H3A . . 120.9 ?
C2 C3 H3A . . 120.9 ?
C3 C4 C3 . 2_656 119.9(4) ?
C3 C4 H4 . . 120.1 ?
C3 C4 H4 2_656 . 120.1 ?
O2 C5 O3 . . 124.2(3) ?
O2 C5 C6 . . 120.3(3) ?
O3 C5 C6 . . 115.5(2) ?
N3 C6 C7 . . 126.3(2) ?
N3 C6 C5 . . 117.3(2) ?
C7 C6 C5 . . 116.4(2) ?
C6 C7 H7A . . 109.5 ?
C6 C7 H7B . . 109.5 ?
H7A C7 H7B . . 109.5 ?
C6 C7 H7C . . 109.5 ?
H7A C7 H7C . . 109.5 ?
H7B C7 H7C . . 109.5 ?
O4 C8 N4 . . 125.1(3) ?
O4 C8 H8 . . 117.4 ?
N4 C8 H8 . . 117.4 ?
N4 C9 H9A . . 109.5 ?
N4 C9 H9B . . 109.5 ?
H9A C9 H9B . . 109.5 ?
N4 C9 H9C . . 109.5 ?
H9A C9 H9C . . 109.5 ?
H9B C9 H9C . . 109.5 ?
N4 C10 H10A . . 109.5 ?
N4 C10 H10B . . 109.5 ?
H10A C10 H10B . . 109.5 ?
N4 C10 H10C . . 109.5 ?
H10A C10 H10C . . 109.5 ?
H10B C10 H10C . . 109.5 ?

loop_
_geom_bond_atom_site_label_1
_geom_bond_atom_site_label_2
_geom_bond_site_symmetry_2
_geom_bond_distance
_geom_bond_publ_flag
N1 C2 2_656 1.339(3) ?
N1 C2 . 1.339(3) ?
N2 C1 . 1.361(3) ?
N2 N3 . 1.369(3) ?
N2 H2 . 0.8600 ?
N3 C6 . 1.283(3) ?
N4 C8 . 1.308(3) ?
N4 C9 . 1.447(3) ?
N4 C10 . 1.451(4) ?
O1 C1 . 1.211(3) ?
O2 C5 . 1.205(3) ?
O3 C5 . 1.310(3) ?
O3 H3 . 0.8200 ?
O4 C8 . 1.241(3) ?
C1 C2 . 1.503(4) ?
C2 C3 . 1.382(4) ?
C3 C4 . 1.375(3) ?
C3 H3A . 0.9300 ?
C4 C3 2_656 1.375(3) ?
C4 H4 . 0.9300 ?
C5 C6 . 1.499(4) ?
C6 C7 . 1.485(4) ?
C7 H7A . 0.9600 ?
C7 H7B . 0.9600 ?
C7 H7C . 0.9600 ?
C8 H8 . 0.9300 ?
C9 H9A . 0.9600 ?
C9 H9B . 0.9600 ?
C9 H9C . 0.9600 ?
C10 H10A . 0.9600 ?
C10 H10B . 0.9600 ?
C10 H10C . 0.9600 ?

loop_
_geom_hbond_atom_site_label_D
_geom_hbond_atom_site_label_H
_geom_hbond_atom_site_label_A
_geom_hbond_site_symmetry_A
_geom_hbond_distance_DH
_geom_hbond_distance_HA
_geom_hbond_distance_DA
_geom_hbond_angle_DHA
O3 H3 O4 . 0.82 1.75 2.574(3) 178.4
